data_2014435
loop_
_publ_author_name
'Wang, Yu-Hong'
'L\=u, Fang'

_publ_section_title
;
 A one-dimensional carboxylate-bridged helical copper(II) complex
 containing (quinolin-8-yloxy)acetate
;
_journal_issue 11
_journal_name_full 'Acta Crystallographica Section C'
_journal_page_first m557
_journal_page_last m559
_journal_paper_doi 10.1107/S0108270104022048
_journal_volume 60
_journal_year 2004
_chemical_formula_iupac '[Cu Br (C11 H8 N O3)]'
_chemical_formula_moiety 'C11 H8 Br Cu N O3'
_chemical_formula_sum 'C11 H8 Br Cu N O3'
_chemical_formula_weight 345.63
_chemical_name_systematic
;
 ?
;
_space_group_IT_number 14
_symmetry_cell_setting monoclinic
_symmetry_space_group_name_Hall '-P 2ybc'
_symmetry_space_group_name_H-M 'P 1 21/c 1'
_atom_sites_solution_hydrogens geom
_atom_sites_solution_primary direct
_atom_sites_solution_secondary difmap
_audit_creation_method SHELXL-97
_cell_angle_alpha 90.00
_cell_angle_beta 102.922(8)
_cell_angle_gamma 90.00
_cell_formula_units_Z 4
_cell_length_a 9.733(5)
_cell_length_b 6.725(3)
_cell_length_c 17.066(9)
_cell_measurement_reflns_used 3148
_cell_measurement_temperature 193(2)
_cell_measurement_theta_max 27.5
_cell_measurement_theta_min 3.0
_cell_volume 1088.8(9)
_computing_cell_refinement CrystalClear
_computing_data_collection
;CrystalClear (Molecular Structure Corporation, 2000; Rigaku Corporation, 1999
 )
;
_computing_data_reduction 'CrystalStructure (Rigaku/MSC and Rigaku Corporation, 2000--2003)'
_computing_molecular_graphics 'SHELXTL (Bruker,1998)'
_computing_publication_material SHELXTL
_computing_structure_refinement 'SHELXL97 (Sheldrick, 1997)'
_computing_structure_solution 'SHELXS97 (Sheldrick, 1997)'
_diffrn_ambient_temperature 193(2)
_diffrn_detector_area_resol_mean 7.31
_diffrn_measured_fraction_theta_full 0.994
_diffrn_measured_fraction_theta_max 0.994
_diffrn_measurement_device_type 'Rigaku Mercury CCD area-detector'
_diffrn_measurement_method \w
_diffrn_radiation_monochromator graphite
_diffrn_radiation_source 'fine-focus sealed tube'
_diffrn_radiation_type MoK\a
_diffrn_radiation_wavelength 0.71073
_diffrn_reflns_av_R_equivalents 0.0395
_diffrn_reflns_av_sigmaI/netI 0.0382
_diffrn_reflns_limit_h_max 12
_diffrn_reflns_limit_h_min -12
_diffrn_reflns_limit_k_max 8
_diffrn_reflns_limit_k_min -8
_diffrn_reflns_limit_l_max 22
_diffrn_reflns_limit_l_min -18
_diffrn_reflns_number 8275
_diffrn_reflns_theta_full 27.48
_diffrn_reflns_theta_max 27.48
_diffrn_reflns_theta_min 3.71
_diffrn_standards_decay_% 0
_diffrn_standards_number 0
_exptl_absorpt_coefficient_mu 5.668
_exptl_absorpt_correction_T_max 0.4835
_exptl_absorpt_correction_T_min 0.2101
_exptl_absorpt_correction_type multi-scan
_exptl_absorpt_process_details '(Jacobson, 1998)'
_exptl_crystal_colour green
_exptl_crystal_density_diffrn 2.109
_exptl_crystal_density_method 'not measured'
_exptl_crystal_description 'square prism'
_exptl_crystal_F_000 676
_exptl_crystal_size_max 0.40
_exptl_crystal_size_mid 0.20
_exptl_crystal_size_min 0.15
_refine_diff_density_max 1.38
_refine_diff_density_min -1.46
_refine_ls_extinction_method none
_refine_ls_goodness_of_fit_ref 1.14
_refine_ls_hydrogen_treatment constr
_refine_ls_matrix_type full
_refine_ls_number_parameters 154
_refine_ls_number_reflns 2490
_refine_ls_number_restraints 0
_refine_ls_restrained_S_all 1.14
_refine_ls_R_factor_all 0.0701
_refine_ls_R_factor_gt 0.0631
_refine_ls_shift/su_max 0.000
_refine_ls_shift/su_mean 0.000
_refine_ls_structure_factor_coef Fsqd
_refine_ls_weighting_details 'calc w=1/[\s^2^(Fo^2^)+(0.057P)^2^+11.343P] where P=(Fo^2^+2Fc^2^)/3'
_refine_ls_weighting_scheme calc
_refine_ls_wR_factor_gt 0.149
_refine_ls_wR_factor_ref 0.154
_reflns_number_gt 2326
_reflns_number_total 2490
_reflns_threshold_expression I>2\s(I)
_cod_data_source_file bm1576.cif
_cod_data_source_block I
_cod_original_sg_symbol_H-M 'P 21/c'
_cod_database_code 2014435
_cod_database_fobs_code 2014435

loop_
_symmetry_equiv_pos_as_xyz
'x, y, z'
'-x, y+1/2, -z+1/2'
'-x, -y, -z'
'x, -y-1/2, z-1/2'

loop_
_atom_site_label
_atom_site_fract_x
_atom_site_fract_y
_atom_site_fract_z
_atom_site_U_iso_or_equiv
_atom_site_adp_type
_atom_site_calc_flag
_atom_site_refinement_flags
_atom_site_occupancy
_atom_site_disorder_assembly
_atom_site_disorder_group
_atom_site_type_symbol
Br -0.13278(7) -0.26227(11) 0.06619(4) 0.0325(2) Uani d . 1 . . Br
Cu 0.02403(7) -0.00976(11) 0.11973(4) 0.0150(2) Uani d . 1 . . Cu
O1 0.1444(4) 0.2347(6) 0.1493(2) 0.0165(8) Uani d . 1 . . O
O2 -0.1146(4) 0.3886(7) 0.2507(2) 0.0187(9) Uani d . 1 . . O
O3 -0.1076(4) 0.1650(6) 0.1555(3) 0.0186(9) Uani d . 1 . . O
N1 0.1962(5) -0.1039(8) 0.0879(3) 0.0167(10) Uani d . 1 . . N
C1 0.2157(7) -0.2693(10) 0.0492(4) 0.0230(13) Uani d . 1 . . C
H1 0.1379 -0.3552 0.0301 0.028 Uiso calc R 1 . . H
C2 0.3491(8) -0.3207(11) 0.0358(5) 0.0297(15) Uani d . 1 . . C
H2 0.3591 -0.4373 0.0062 0.036 Uiso calc R 1 . . H
C3 0.4628(7) -0.2051(11) 0.0648(4) 0.0282(15) Uani d . 1 . . C
H3 0.5531 -0.2439 0.0578 0.034 Uiso calc R 1 . . H
C4 0.4470(6) -0.0252(10) 0.1057(4) 0.0211(13) Uani d . 1 . . C
C5 0.5578(6) 0.1099(12) 0.1375(4) 0.0268(15) Uani d . 1 . . C
H5 0.6508 0.0824 0.1319 0.032 Uiso calc R 1 . . H
C6 0.5318(7) 0.2773(11) 0.1757(4) 0.0252(14) Uani d . 1 . . C
H6 0.6077 0.3635 0.1981 0.030 Uiso calc R 1 . . H
C7 0.3923(6) 0.3275(10) 0.1832(4) 0.0224(13) Uani d . 1 . . C
H7 0.3747 0.4467 0.2092 0.027 Uiso calc R 1 . . H
C8 0.2860(6) 0.2002(9) 0.1521(3) 0.0163(11) Uani d . 1 . . C
C9 0.3100(6) 0.0210(9) 0.1150(3) 0.0160(11) Uani d . 1 . . C
C10 0.1023(6) 0.3534(9) 0.2097(4) 0.0158(11) Uani d . 1 . . C
H10A 0.1139 0.4965 0.1993 0.019 Uiso calc R 1 . . H
H10B 0.1602 0.3206 0.2636 0.019 Uiso calc R 1 . . H
C11 -0.0554(5) 0.3044(9) 0.2052(3) 0.0128(10) Uani d . 1 . . C

loop_
_atom_site_aniso_label
_atom_site_aniso_U_11
_atom_site_aniso_U_22
_atom_site_aniso_U_33
_atom_site_aniso_U_12
_atom_site_aniso_U_13
_atom_site_aniso_U_23
Br 0.0283(4) 0.0320(4) 0.0346(4) -0.0049(3) 0.0017(3) -0.0078(3)
Cu 0.0114(3) 0.0159(4) 0.0172(4) -0.0006(3) 0.0024(2) -0.0029(3)
O1 0.0142(18) 0.017(2) 0.018(2) -0.0011(16) 0.0047(15) -0.0063(17)
O2 0.0139(19) 0.026(2) 0.015(2) 0.0035(17) 0.0026(15) -0.0042(17)
O3 0.0115(18) 0.017(2) 0.026(2) -0.0008(16) 0.0019(16) -0.0038(18)
N1 0.017(2) 0.017(2) 0.016(2) 0.001(2) 0.0037(19) 0.001(2)
C1 0.028(3) 0.017(3) 0.026(3) 0.000(3) 0.010(3) -0.006(3)
C2 0.034(4) 0.024(3) 0.038(4) 0.005(3) 0.022(3) -0.002(3)
C3 0.024(3) 0.033(4) 0.032(4) 0.011(3) 0.017(3) 0.001(3)
C4 0.018(3) 0.027(3) 0.021(3) 0.005(2) 0.008(2) 0.005(3)
C5 0.012(3) 0.044(4) 0.024(3) 0.000(3) 0.002(2) 0.005(3)
C6 0.015(3) 0.037(4) 0.023(3) -0.007(3) 0.003(2) 0.000(3)
C7 0.017(3) 0.028(3) 0.023(3) -0.004(2) 0.004(2) -0.003(3)
C8 0.016(3) 0.019(3) 0.014(3) -0.003(2) 0.004(2) 0.002(2)
C9 0.015(3) 0.021(3) 0.012(2) 0.003(2) 0.004(2) 0.003(2)
C10 0.015(3) 0.015(3) 0.019(3) -0.001(2) 0.006(2) -0.005(2)
C11 0.010(2) 0.017(3) 0.010(2) -0.003(2) -0.0005(19) 0.001(2)

loop_
_atom_type_symbol
_atom_type_description
_atom_type_scat_dispersion_real
_atom_type_scat_dispersion_imag
_atom_type_scat_source
C C 0.0033 0.0016 'International Tables Vol C Tables 4.2.6.8 and 6.1.1.4'
H H 0.0000 0.0000 'International Tables Vol C Tables 4.2.6.8 and 6.1.1.4'
Br Br -0.2901 2.4595 'International Tables Vol C Tables 4.2.6.8 and 6.1.1.4'
Cu Cu 0.3201 1.2651 'International Tables Vol C Tables 4.2.6.8 and 6.1.1.4'
N N 0.0061 0.0033 'International Tables Vol C Tables 4.2.6.8 and 6.1.1.4'
O O 0.0106 0.0060 'International Tables Vol C Tables 4.2.6.8 and 6.1.1.4'

loop_
_geom_angle_atom_site_label_1
_geom_angle_atom_site_label_2
_geom_angle_atom_site_label_3
_geom_angle_site_symmetry_1
_geom_angle_site_symmetry_3
_geom_angle
_geom_angle_publ_flag
O3 Cu N1 . . 160.5(2) yes
O3 Cu O1 . . 79.32(17) yes
N1 Cu O1 . . 81.31(19) yes
O3 Cu O2 . 2_545 90.88(17) yes
N1 Cu O2 . 2_545 90.17(18) yes
O1 Cu O2 . 2_545 85.71(16) yes
O3 Cu Br . . 98.31(13) yes
N1 Cu Br . . 100.38(15) yes
O1 Cu Br . . 170.34(13) yes
O2 Cu Br 2_545 . 103.75(11) yes
C8 O1 C10 . . 120.7(4) no
C8 O1 Cu . . 112.9(4) no
C10 O1 Cu . . 112.9(3) no
C11 O2 Cu . 2 128.6(4) no
C11 O3 Cu . . 117.2(3) no
C1 N1 C9 . . 118.8(5) no
C1 N1 Cu . . 128.9(4) no
C9 N1 Cu . . 112.2(4) no
N1 C1 C2 . . 121.6(6) no
N1 C1 H1 . . 119.2 no
C2 C1 H1 . . 119.2 no
C3 C2 C1 . . 120.5(6) no
C3 C2 H2 . . 119.7 no
C1 C2 H2 . . 119.7 no
C2 C3 C4 . . 119.9(6) no
C2 C3 H3 . . 120.0 no
C4 C3 H3 . . 120.0 no
C9 C4 C5 . . 118.1(6) no
C9 C4 C3 . . 116.8(6) no
C5 C4 C3 . . 125.1(6) no
C6 C5 C4 . . 120.5(6) no
C6 C5 H5 . . 119.7 no
C4 C5 H5 . . 119.7 no
C5 C6 C7 . . 121.5(6) no
C5 C6 H6 . . 119.3 no
C7 C6 H6 . . 119.3 no
C8 C7 C6 . . 118.1(6) no
C8 C7 H7 . . 120.9 no
C6 C7 H7 . . 120.9 no
C7 C8 O1 . . 124.9(6) no
C7 C8 C9 . . 121.9(6) no
O1 C8 C9 . . 113.1(5) no
N1 C9 C8 . . 118.0(5) no
N1 C9 C4 . . 122.3(6) no
C8 C9 C4 . . 119.7(6) no
O1 C10 C11 . . 106.6(4) no
O1 C10 H10A . . 110.4 no
C11 C10 H10A . . 110.4 no
O1 C10 H10B . . 110.4 no
C11 C10 H10B . . 110.4 no
H10A C10 H10B . . 108.6 no
O2 C11 O3 . . 126.1(5) no
O2 C11 C10 . . 118.5(5) no
O3 C11 C10 . . 115.2(5) no

loop_
_geom_bond_atom_site_label_1
_geom_bond_atom_site_label_2
_geom_bond_site_symmetry_2
_geom_bond_distance
_geom_bond_publ_flag
Cu Br . 2.3290(12) yes
Cu N1 . 1.978(5) yes
Cu O1 . 2.017(4) yes
Cu O2 2_545 2.294(4) yes
Cu O3 . 1.936(4) yes
O1 C8 . 1.388(7) yes
O1 C10 . 1.434(7) yes
O2 C11 . 1.206(7) yes
O3 C11 . 1.290(7) yes
N1 C1 . 1.329(8) no
N1 C9 . 1.384(8) no
C1 C2 . 1.411(9) no
C1 H1 . 0.9500 no
C2 C3 . 1.353(11) no
C2 H2 . 0.9500 no
C3 C4 . 1.422(10) no
C3 H3 . 0.9500 no
C4 C9 . 1.412(8) no
C4 C5 . 1.421(10) no
C5 C6 . 1.353(10) no
C5 H5 . 0.9500 no
C6 C7 . 1.432(9) no
C6 H6 . 0.9500 no
C7 C8 . 1.356(9) no
C7 H7 . 0.9500 no
C8 C9 . 1.406(8) no
C10 C11 . 1.554(7) no
C10 H10A . 0.9900 no
C10 H10B . 0.9900 no

loop_
_geom_torsion_atom_site_label_1
_geom_torsion_atom_site_label_2
_geom_torsion_atom_site_label_3
_geom_torsion_atom_site_label_4
_geom_torsion
_geom_torsion_publ_flag
C9 N1 C1 C2 0.4(9) no
N1 C1 C2 C3 2.4(11) no
C1 C2 C3 C4 -3.1(11) no
C2 C3 C4 C9 1.0(10) no
C2 C3 C4 C5 -178.9(7) no
C9 C4 C5 C6 0.2(10) no
C3 C4 C5 C6 -179.9(7) no
C4 C5 C6 C7 -2.1(10) no
C5 C6 C7 C8 1.2(10) no
C6 C7 C8 O1 -175.1(6) no
C6 C7 C8 C9 1.5(9) no
C10 O1 C8 C7 -30.3(9) no
C10 O1 C8 C9 152.9(5) no
C1 N1 C9 C8 176.8(6) no
C1 N1 C9 C4 -2.5(9) no
C7 C8 C9 N1 177.4(6) no
O1 C8 C9 N1 -5.7(7) no
C7 C8 C9 C4 -3.3(9) no
O1 C8 C9 C4 173.6(5) no
C5 C4 C9 N1 -178.3(6) no
C3 C4 C9 N1 1.8(9) no
C5 C4 C9 C8 2.4(9) no
C3 C4 C9 C8 -177.5(6) no
C8 O1 C10 C11 -161.7(5) no
O1 C10 C11 O2 -179.5(5) no
O1 C10 C11 O3 4.9(7) no
